data_2012269
loop_
_publ_author_name
'Lewis, Gareth R.'
'Wilson, Claire'

_publ_section_title
;\m-Peroxo-bis[<i>trans</i>-chloro(1,4,8,11-tetraazacyclotetradecane)cobalt(III)]
 bis(tetraphenylborate) diacetone solvate
;
_journal_issue 10
_journal_name_full 'Acta Crystallographica Section C'
_journal_page_first 1159
_journal_page_last 1161
_journal_paper_doi 10.1107/S0108270101012173
_journal_volume 57
_journal_year 2001
_chemical_formula_iupac '[Co2 Cl2 (O2) (C10 H24 N4)2] (C24 H20 B)2, 2C3 H6 O'
_chemical_formula_moiety 'C20 H48 Cl2 Co2 N8 O2 2+, 2C24 H20 B 1-, 2C3 H6 O'
_chemical_formula_sum 'C74 H100 B2 Cl2 Co2 N8 O4'
_chemical_formula_weight 1374.36
_chemical_name_systematic
;
\m~2~-Peroxo-bis[trans-chloro(1,4,8,11-tetraazacyclotetradecane)cobalt(III)]
bis(tetraphenylborate) diacetone solvate
;
_space_group_IT_number 14
_symmetry_cell_setting monoclinic
_symmetry_space_group_name_Hall '-P 2yn'
_symmetry_space_group_name_H-M 'P 1 21/n 1'
_audit_creation_method SHELXL97
_cell_angle_alpha 90
_cell_angle_beta 92.610(2)
_cell_angle_gamma 90
_cell_formula_units_Z 2
_cell_length_a 15.293(2)
_cell_length_b 12.5644(13)
_cell_length_c 18.225(2)
_cell_measurement_reflns_used 2759
_cell_measurement_temperature 150(2)
_cell_measurement_theta_max 26.20
_cell_measurement_theta_min 2.35
_cell_volume 3498.3(7)
_computing_cell_refinement 'SAINT (Bruker, 2000)'
_computing_data_collection 'SMART (Bruker, 1998)'
_computing_data_reduction 'SAINT and SHELXTL (Sheldrick, 1997a)'
_computing_molecular_graphics SHELXTL
_computing_publication_material 'SHELXL97 and PLATON (Spek, 2001)'
_computing_structure_refinement 'SHELXL97 (Sheldrick, 1997b)'
_computing_structure_solution 'SHELXS97 (Sheldrick, 1997b)'
_diffrn_ambient_temperature 150(2)
_diffrn_measured_fraction_theta_full 1.000
_diffrn_measured_fraction_theta_max .904
_diffrn_measurement_device_type 'Bruker SMART1000 CCD area-detector'
_diffrn_measurement_method \w
_diffrn_radiation_monochromator graphite
_diffrn_radiation_source 'fine-focus sealed tube'
_diffrn_radiation_type MoK\a
_diffrn_radiation_wavelength .71073
_diffrn_reflns_av_R_equivalents .041
_diffrn_reflns_av_sigmaI/netI .047
_diffrn_reflns_limit_h_max 19
_diffrn_reflns_limit_h_min -19
_diffrn_reflns_limit_k_max 16
_diffrn_reflns_limit_k_min -16
_diffrn_reflns_limit_l_max 15
_diffrn_reflns_limit_l_min -23
_diffrn_reflns_number 24509
_diffrn_reflns_theta_full 25.00
_diffrn_reflns_theta_max 28.64
_diffrn_reflns_theta_min 1.70
_exptl_absorpt_coefficient_mu .605
_exptl_absorpt_correction_T_max 1.000
_exptl_absorpt_correction_T_min .895
_exptl_absorpt_correction_type multi-scan
_exptl_absorpt_process_details '(SADABS; Bruker, 1999)'
_exptl_crystal_colour orange-brown
_exptl_crystal_density_diffrn 1.299
_exptl_crystal_density_method 'not measured'
_exptl_crystal_description cube
_exptl_crystal_F_000 1444
_exptl_crystal_size_max .24
_exptl_crystal_size_mid .22
_exptl_crystal_size_min .16
_refine_diff_density_max .76
_refine_diff_density_min -.42
_refine_ls_extinction_method none
_refine_ls_goodness_of_fit_ref 1.011
_refine_ls_hydrogen_treatment constr
_refine_ls_matrix_type full
_refine_ls_number_parameters 417
_refine_ls_number_reflns 8132
_refine_ls_number_restraints 0
_refine_ls_restrained_S_all 1.011
_refine_ls_R_factor_all .0825
_refine_ls_R_factor_gt .0474
_refine_ls_shift/su_max .002
_refine_ls_structure_factor_coef Fsqd
_refine_ls_weighting_details 'calc w = 1/[\s^2^(Fo^2^)+(0.0590P)^2^+3.2407P] where P = (Fo^2^+2Fc^2^)/3'
_refine_ls_weighting_scheme calc
_refine_ls_wR_factor_ref .1336
_reflns_number_gt 5620
_reflns_number_total 8132
_reflns_threshold_expression >2\s(I)
_cod_data_source_file gg1072.cif
_cod_data_source_block I
_cod_depositor_comments
;
The following automatic conversions were performed:
'_geom_bond_publ_flag' value 'Yes' changed to 'yes' according to
'/home/saulius/struct/CIF-dictionaries/cif_core.dic' dictionary named
'cif_core.dic' version 2.4.1 from 2010-06-29.

Automatic conversion script
Id: cif_fix_enum 1527 2010-12-29 10:47:43Z saulius 

The following automatic conversions were performed:

'_geom_bond_publ_flag' value 'Yes' changed to 'yes' according to
/home/saulius/struct/CIF-dictionaries/cif_core.dic dictionary named
'cif_core.dic' version 2.4.1 from
2010-06-29.

'_geom_angle_publ_flag' value 'Yes' changed to 'yes'
according to /home/saulius/struct/CIF-dictionaries/cif_core.dic
dictionary named 'cif_core.dic' version 2.4.1 from 2010-06-29.

Automatic conversion script
Id: cif_fix_values 1715 2011-07-08 13:25:40Z adriana 
;
_cod_original_cell_volume 3498.2(6)
_cod_original_sg_symbol_H-M 'P 21/n'
_cod_database_code 2012269
_cod_database_fobs_code 2012269

loop_
_symmetry_equiv_pos_as_xyz
'x, y, z'
'-x+1/2, y+1/2, -z+1/2'
'-x, -y, -z'
'x-1/2, -y-1/2, z-1/2'

loop_
_atom_site_label
_atom_site_fract_x
_atom_site_fract_y
_atom_site_fract_z
_atom_site_U_iso_or_equiv
_atom_site_adp_type
_atom_site_calc_flag
_atom_site_refinement_flags
_atom_site_occupancy
_atom_site_disorder_assembly
_atom_site_disorder_group
_atom_site_type_symbol
Co1 .97649(2) .04665(3) .880995(19) .02469(11) Uani d . 1 . . Co
Cl1 .98379(5) .08026(6) .75935(4) .04120(19) Uani d . 1 . . Cl
B1 1.04066(19) -.4909(2) .74273(17) .0287(6) Uani d . 1 . . B
N1 .91154(15) .18173(18) .89047(13) .0331(5) Uani d . 1 . . N
N2 1.08210(14) .13019(17) .90726(12) .0296(5) Uani d . 1 . . N
N3 1.04224(14) -.08691(17) .87536(13) .0289(5) Uani d . 1 . . N
N4 .87055(14) -.03848(19) .85657(13) .0333(5) Uani d . 1 . . N
O1 .95899(10) .01988(14) .98155(10) .0268(4) Uani d . 1 . . O
O2 .7523(2) -.7674(3) .5397(3) .1302(18) Uani d . 1 . . O
C1 .78881(18) -.0139(3) .89333(17) .0392(7) Uani d . 1 . . C
H1A .7963 -.0326 .9460 .047 Uiso calc R 1 . . H
H1B .7408 -.0583 .8715 .047 Uiso calc R 1 . . H
C2 .76328(18) .1029(3) .88639(17) .0422(7) Uani d . 1 . . C
H2A .7584 .1217 .8336 .051 Uiso calc R 1 . . H
H2B .7047 .1124 .9065 .051 Uiso calc R 1 . . H
C3 .82544(18) .1787(2) .92451(17) .0381(7) Uani d . 1 . . C
H3A .7996 .2510 .9231 .046 Uiso calc R 1 . . H
H3B .8340 .1575 .9767 .046 Uiso calc R 1 . . H
C4 .97027(19) .2605(2) .92750(18) .0397(7) Uani d . 1 . . C
H4A .9709 .2501 .9814 .048 Uiso calc R 1 . . H
H4B .9495 .3335 .9162 .048 Uiso calc R 1 . . H
C5 1.0606(2) .2450(2) .90034(18) .0402(7) Uani d . 1 . . C
H5B 1.0625 .2677 .8484 .048 Uiso calc R 1 . . H
H5A 1.1034 .2880 .9300 .048 Uiso calc R 1 . . H
C6 1.16450(17) .1071(2) .86956(16) .0344(6) Uani d . 1 . . C
H6B 1.2118 .1539 .8897 .041 Uiso calc R 1 . . H
H6A 1.1557 .1227 .8165 .041 Uiso calc R 1 . . H
C7 1.19132(17) -.0076(2) .87969(16) .0340(6) Uani d . 1 . . C
H7A 1.2502 -.0172 .8603 .041 Uiso calc R 1 . . H
H7B 1.1957 -.0236 .9329 .041 Uiso calc R 1 . . H
C8 1.12978(18) -.0861(2) .84261(16) .0345(6) Uani d . 1 . . C
H8B 1.1225 -.0682 .7898 .041 Uiso calc R 1 . . H
H8A 1.1557 -.1582 .8466 .041 Uiso calc R 1 . . H
C9 .98512(18) -.1680(2) .83937(17) .0373(7) Uani d . 1 . . C
H9A 1.0066 -.2402 .8523 .045 Uiso calc R 1 . . H
H9B .9852 -.1599 .7853 .045 Uiso calc R 1 . . H
C10 .89457(19) -.1530(2) .86526(17) .0399(7) Uani d . 1 . . C
H10B .8528 -.1979 .8360 .048 Uiso calc R 1 . . H
H10A .8923 -.1742 .9175 .048 Uiso calc R 1 . . H
C11 .94020(18) -.5318(2) .75750(16) .0326(6) Uani d . 1 . . C
C12 .90944(18) -.6329(2) .73724(16) .0341(6) Uani d . 1 . . C
H12A .9469 -.6790 .7118 .041 Uiso calc R 1 . . H
C13 .82589(19) -.6688(3) .75289(18) .0444(8) Uani d . 1 . . C
H13A .8075 -.7378 .7375 .053 Uiso calc R 1 . . H
C16 .8801(2) -.4686(3) .79459(18) .0438(8) Uani d . 1 . . C
H16A .8969 -.3986 .8090 .053 Uiso calc R 1 . . H
C17 1.08339(16) -.5720(2) .68290(15) .0295(6) Uani d . 1 . . C
C18 1.06889(17) -.5580(2) .60753(16) .0349(6) Uani d . 1 . . C
H18A 1.0363 -.4976 .5908 .042 Uiso calc R 1 . . H
C19 1.09974(19) -.6281(3) .55552(17) .0414(7) Uani d . 1 . . C
H19A 1.0882 -.6150 .5047 .050 Uiso calc R 1 . . H
C20 1.14736(19) -.7168(3) .57818(18) .0425(7) Uani d . 1 . . C
H20A 1.1689 -.7651 .5432 .051 Uiso calc R 1 . . H
C21 1.1631(2) -.7338(2) .65217(18) .0419(7) Uani d . 1 . . C
H21A 1.1957 -.7943 .6685 .050 Uiso calc R 1 . . H
C22 1.13138(18) -.6629(2) .70314(17) .0354(6) Uani d . 1 . . C
H22A 1.1428 -.6768 .7539 .042 Uiso calc R 1 . . H
C23 1.09971(19) -.4882(2) .82082(15) .0309(6) Uani d . 1 . . C
C24 1.0638(2) -.4779(2) .88990(17) .0384(7) Uani d . 1 . . C
H24A 1.0019 -.4735 .8921 .046 Uiso calc R 1 . . H
C25 1.1139(3) -.4738(3) .95516(18) .0489(8) Uani d . 1 . . C
H25A 1.0860 -.4675 1.0005 .059 Uiso calc R 1 . . H
C26 1.2036(3) -.4789(3) .95475(18) .0498(9) Uani d . 1 . . C
H26A 1.2381 -.4764 .9994 .060 Uiso calc R 1 . . H
C27 1.2427(2) -.4877(2) .88813(18) .0426(7) Uani d . 1 . . C
H27A 1.3047 -.4901 .8867 .051 Uiso calc R 1 . . H
C28 1.19177(19) -.4931(2) .82355(16) .0349(6) Uani d . 1 . . C
H28A 1.2204 -.5004 .7787 .042 Uiso calc R 1 . . H
C29 1.03965(17) -.3707(2) .70656(14) .0290(6) Uani d . 1 . . C
C30 .96583(18) -.3256(2) .67023(16) .0355(6) Uani d . 1 . . C
H30A .9126 -.3646 .6688 .043 Uiso calc R 1 . . H
C41 .7700(2) -.6054(3) .79032(19) .0513(9) Uani d . 1 . . C
H41A .7137 -.6304 .8018 .062 Uiso calc R 1 . . H
C31 .9667(2) -.2269(3) .63622(16) .0399(7) Uani d . 1 . . C
H31A .9147 -.1994 .6128 .048 Uiso calc R 1 . . H
C32 1.0433(2) -.1684(2) .63646(16) .0397(7) Uani d . 1 . . C
H32A 1.0444 -.1005 .6136 .048 Uiso calc R 1 . . H
C42 .7975(2) -.5044(3) .8110(2) .0554(9) Uani d . 1 . . C
H42B .7594 -.4593 .8365 .066 Uiso calc R 1 . . H
C33 1.11803(19) -.2101(2) .67028(16) .0360(6) Uani d . 1 . . C
H33A 1.1713 -.1712 .6703 .043 Uiso calc R 1 . . H
C34 1.11564(17) -.3088(2) .70445(15) .0307(6) Uani d . 1 . . C
H34A 1.1681 -.3356 .7275 .037 Uiso calc R 1 . . H
C70 .8926(4) -.8428(4) .5648(3) .0905(16) Uani d . 1 . . C
H70A .8597 -.9069 .5769 .136 Uiso calc R 1 . . H
H70B .9260 -.8178 .6086 .136 Uiso calc R 1 . . H
H70C .9329 -.8595 .5261 .136 Uiso calc R 1 . . H
C71 .8307(3) -.7583(4) .5386(2) .0748(14) Uani d . 1 . . C
C72 .8703(2) -.6596(3) .5098(2) .0585(10) Uani d . 1 . . C
H72A .8240 -.6137 .4885 .088 Uiso calc R 1 . . H
H72B .9112 -.6781 .4719 .088 Uiso calc R 1 . . H
H72C .9018 -.6220 .5500 .088 Uiso calc R 1 . . H

loop_
_atom_site_aniso_label
_atom_site_aniso_U_11
_atom_site_aniso_U_22
_atom_site_aniso_U_33
_atom_site_aniso_U_12
_atom_site_aniso_U_13
_atom_site_aniso_U_23
Co1 .02234(18) .02999(19) .02203(19) .00174(14) .00420(13) .00147(15)
Cl1 .0443(4) .0510(4) .0289(4) .0050(3) .0078(3) .0057(3)
B1 .0251(15) .0318(15) .0299(16) -.0015(12) .0076(12) -.0011(13)
N1 .0299(12) .0354(13) .0346(13) .0049(10) .0066(10) .0029(10)
N2 .0264(11) .0305(12) .0323(13) -.0001(9) .0067(9) -.0012(10)
N3 .0259(11) .0282(11) .0329(13) .0009(9) .0051(9) -.0035(9)
N4 .0242(11) .0432(13) .0325(13) -.0010(10) .0022(9) -.0012(11)
O1 .0178(8) .0370(10) .0257(9) .0050(7) .0022(7) .0022(8)
O2 .073(2) .129(3) .196(4) -.049(2) .073(3) -.092(3)
C1 .0267(14) .0564(19) .0346(16) -.0043(13) .0014(12) -.0044(14)
C2 .0252(14) .065(2) .0365(17) .0106(14) .0047(12) .0062(15)
C3 .0321(15) .0442(17) .0383(17) .0137(13) .0066(12) .0059(13)
C4 .0442(17) .0301(15) .0454(18) .0046(12) .0096(14) -.0005(13)
C5 .0432(17) .0287(15) .0495(19) -.0032(12) .0107(14) .0029(13)
C6 .0268(14) .0443(17) .0329(16) -.0044(12) .0101(11) .0019(13)
C7 .0242(13) .0473(16) .0313(15) .0039(12) .0094(11) -.0002(13)
C8 .0298(14) .0416(16) .0326(16) .0064(12) .0083(12) -.0059(12)
C9 .0388(16) .0325(15) .0406(17) -.0009(12) .0012(13) -.0067(13)
C10 .0409(17) .0397(16) .0394(17) -.0081(13) .0034(13) -.0079(13)
C11 .0279(14) .0398(16) .0306(15) .0001(11) .0070(11) .0046(12)
C12 .0278(14) .0417(16) .0328(15) -.0043(12) .0019(11) .0104(13)
C13 .0321(16) .0559(19) .0447(19) -.0099(14) -.0031(13) .0227(15)
C16 .0350(16) .0486(19) .049(2) .0066(13) .0179(14) .0044(15)
C17 .0218(12) .0324(14) .0348(15) -.0050(10) .0073(11) -.0034(11)
C18 .0255(14) .0450(17) .0343(16) -.0006(12) .0030(11) -.0058(13)
C19 .0318(15) .060(2) .0325(16) -.0012(14) .0039(12) -.0119(14)
C20 .0358(16) .0480(18) .0447(19) -.0025(13) .0121(13) -.0167(15)
C21 .0395(17) .0344(16) .053(2) .0001(13) .0126(14) -.0055(14)
C22 .0366(15) .0346(15) .0360(16) -.0037(12) .0115(12) -.0005(12)
C23 .0389(15) .0246(13) .0298(15) -.0001(11) .0074(12) -.0003(11)
C24 .0474(18) .0312(15) .0376(17) -.0029(12) .0135(14) -.0054(12)
C25 .075(3) .0410(18) .0309(17) -.0047(16) .0103(16) -.0051(13)
C26 .077(3) .0386(18) .0327(17) .0010(16) -.0127(16) -.0048(13)
C27 .0454(18) .0362(16) .0453(19) .0052(13) -.0067(14) -.0013(14)
C28 .0371(15) .0351(15) .0327(15) .0045(12) .0033(12) .0006(12)
C29 .0289(13) .0338(14) .0249(13) -.0018(11) .0072(11) -.0045(11)
C30 .0302(14) .0424(16) .0342(16) -.0033(12) .0031(12) -.0014(13)
C41 .0263(15) .074(2) .054(2) -.0049(15) .0077(14) .0292(18)
C31 .0390(16) .0467(17) .0337(17) .0085(13) -.0009(13) .0029(13)
C32 .0509(18) .0362(16) .0325(16) .0004(13) .0075(13) .0032(13)
C42 .0367(18) .076(2) .055(2) .0154(17) .0214(16) .0173(19)
C33 .0385(16) .0368(15) .0334(16) -.0070(12) .0079(12) -.0008(12)
C34 .0286(14) .0336(14) .0303(15) -.0020(11) .0043(11) -.0011(11)
C70 .123(4) .093(4) .056(3) -.028(3) .022(3) .004(3)
C71 .061(3) .098(3) .067(3) -.026(2) .030(2) -.044(3)
C72 .0394(19) .087(3) .049(2) -.0069(18) .0079(16) -.012(2)

loop_
_atom_type_symbol
_atom_type_description
_atom_type_scat_dispersion_real
_atom_type_scat_dispersion_imag
_atom_type_scat_source
C C .0033 .0016 'International Tables Vol C Tables 4.2.6.8 and 6.1.1.4'
H H .0000 .0000 'International Tables Vol C Tables 4.2.6.8 and 6.1.1.4'
B B .0013 .0007 'International Tables Vol C Tables 4.2.6.8 and 6.1.1.4'
N N .0061 .0033 'International Tables Vol C Tables 4.2.6.8 and 6.1.1.4'
O O .0106 .0060 'International Tables Vol C Tables 4.2.6.8 and 6.1.1.4'
Cl Cl .1484 .1585 'International Tables Vol C Tables 4.2.6.8 and 6.1.1.4'
Co Co .3494 .9721 'International Tables Vol C Tables 4.2.6.8 and 6.1.1.4'

loop_
_geom_angle_atom_site_label_1
_geom_angle_atom_site_label_2
_geom_angle_atom_site_label_3
_geom_angle_site_symmetry_1
_geom_angle
_geom_angle_publ_flag
O1 Co1 N3 . 89.66(8) yes
O1 Co1 N2 . 90.57(8) yes
N3 Co1 N2 . 92.99(9) ?
O1 Co1 N4 . 88.36(9) yes
N3 Co1 N4 . 86.68(9) ?
N2 Co1 N4 . 178.87(10) ?
O1 Co1 N1 . 88.52(9) yes
N3 Co1 N1 . 177.93(10) ?
N2 Co1 N1 . 86.04(9) ?
N4 Co1 N1 . 94.26(10) ?
O1 Co1 Cl1 . 174.69(5) ?
N3 Co1 Cl1 . 93.44(7) yes
N2 Co1 Cl1 . 93.57(7) yes
N4 Co1 Cl1 . 87.52(7) yes
N1 Co1 Cl1 . 88.45(7) yes
C29 B1 C17 . 107.4(2) ?
C29 B1 C23 . 108.7(2) ?
C17 B1 C23 . 111.4(2) ?
C29 B1 C11 . 111.0(2) ?
C17 B1 C11 . 108.3(2) ?
C23 B1 C11 . 110.0(2) ?
C4 N1 C3 . 111.0(2) ?
C4 N1 Co1 . 108.48(17) ?
C3 N1 Co1 . 118.31(18) ?
C5 N2 C6 . 109.8(2) ?
C5 N2 Co1 . 108.77(17) ?
C6 N2 Co1 . 119.07(17) ?
C9 N3 C8 . 110.5(2) ?
C9 N3 Co1 . 108.63(16) ?
C8 N3 Co1 . 119.16(17) ?
C1 N4 C10 . 111.3(2) ?
C1 N4 Co1 . 119.14(18) ?
C10 N4 Co1 . 107.63(17) ?
O1 O1 Co1 3_757 110.17(16) yes
N4 C1 C2 . 112.5(2) ?
C3 C2 C1 . 114.9(2) ?
N1 C3 C2 . 112.3(2) ?
N1 C4 C5 . 108.2(2) ?
N2 C5 C4 . 107.5(2) ?
N2 C6 C7 . 111.1(2) ?
C8 C7 C6 . 114.3(2) ?
N3 C8 C7 . 112.3(2) ?
N3 C9 C10 . 108.1(2) ?
N4 C10 C9 . 108.4(2) ?
C12 C11 C16 . 114.8(3) ?
C12 C11 B1 . 122.9(2) ?
C16 C11 B1 . 122.3(3) ?
C13 C12 C11 . 122.6(3) ?
C41 C13 C12 . 120.7(3) ?
C42 C16 C11 . 122.8(3) ?
C18 C17 C22 . 114.9(3) ?
C18 C17 B1 . 121.6(2) ?
C22 C17 B1 . 123.3(3) ?
C19 C18 C17 . 123.3(3) ?
C20 C19 C18 . 119.8(3) ?
C21 C20 C19 . 118.9(3) ?
C20 C21 C22 . 120.3(3) ?
C21 C22 C17 . 122.8(3) ?
C24 C23 C28 . 113.9(3) ?
C24 C23 B1 . 123.7(3) ?
C28 C23 B1 . 122.4(2) ?
C25 C24 C23 . 123.3(3) ?
C26 C25 C24 . 120.5(3) ?
C25 C26 C27 . 118.7(3) ?
C26 C27 C28 . 120.1(3) ?
C27 C28 C23 . 123.5(3) ?
C34 C29 C30 . 114.5(3) ?
C34 C29 B1 . 121.8(2) ?
C30 C29 B1 . 123.5(2) ?
C31 C30 C29 . 123.3(3) ?
C13 C41 C42 . 118.7(3) ?
C32 C31 C30 . 119.9(3) ?
C33 C32 C31 . 119.0(3) ?
C41 C42 C16 . 120.5(3) ?
C32 C33 C34 . 120.1(3) ?
C33 C34 C29 . 123.2(3) ?
O2 C71 C70 . 123.1(5) ?
O2 C71 C72 . 120.4(5) ?
C70 C71 C72 . 116.5(4) ?

loop_
_geom_bond_atom_site_label_1
_geom_bond_atom_site_label_2
_geom_bond_site_symmetry_2
_geom_bond_distance
_geom_bond_publ_flag
Co1 O1 . 1.8943(18) yes
Co1 N1 . 1.978(2) yes
Co1 N2 . 1.967(2) yes
Co1 N3 . 1.961(2) yes
Co1 N4 . 1.975(2) yes
Co1 Cl1 . 2.2647(8) yes
B1 C11 . 1.654(4) ?
B1 C17 . 1.649(4) ?
B1 C23 . 1.651(4) ?
B1 C29 . 1.647(4) ?
N1 C4 . 1.478(4) ?
N1 C3 . 1.481(3) ?
N2 C5 . 1.484(4) ?
N2 C6 . 1.491(3) ?
N3 C9 . 1.476(3) ?
N3 C8 . 1.490(3) ?
N4 C1 . 1.477(4) ?
N4 C10 . 1.492(4) ?
O1 O1 3_757 1.483(3) yes
O2 C71 . 1.206(5) ?
C1 C2 . 1.523(5) ?
C2 C3 . 1.495(4) ?
C4 C5 . 1.501(4) ?
C6 C7 . 1.507(4) ?
C7 C8 . 1.503(4) ?
C9 C10 . 1.495(4) ?
C11 C12 . 1.399(4) ?
C11 C16 . 1.410(4) ?
C12 C13 . 1.396(4) ?
C13 C41 . 1.372(5) ?
C16 C42 . 1.386(4) ?
C17 C18 . 1.393(4) ?
C17 C22 . 1.398(4) ?
C18 C19 . 1.392(4) ?
C19 C20 . 1.384(5) ?
C20 C21 . 1.376(5) ?
C21 C22 . 1.390(4) ?
C23 C24 . 1.402(4) ?
C23 C28 . 1.408(4) ?
C24 C25 . 1.387(5) ?
C25 C26 . 1.374(5) ?
C26 C27 . 1.382(5) ?
C27 C28 . 1.384(4) ?
C29 C34 . 1.400(4) ?
C29 C30 . 1.402(4) ?
C30 C31 . 1.387(4) ?
C41 C42 . 1.383(5) ?
C31 C32 . 1.383(4) ?
C32 C33 . 1.376(4) ?
C33 C34 . 1.390(4) ?
C70 C71 . 1.486(7) ?
C71 C72 . 1.486(6) ?
